data_8100233
loop_
_publ_author_name
'F\'erid, Mokhtar'
'Horchani-Naifer, Karima'
'Trabelsi-Ayedi, Malika'

_publ_section_title
;
Crystal structure of sodium ytterbium diphosphate, NaYbP~2~O~7~
;
_journal_issue 4
_journal_name_full 'Zeitschrift f\"ur Kristallographie - New Crystal Structures'
_journal_page_first 353
_journal_page_last 354
_journal_volume 219
_journal_year 2004
_chemical_formula_moiety NaYbP2O7
_chemical_formula_sum 'Na O7 P2 Yb'
_chemical_formula_weight 369.97
_space_group_IT_number 14
_symmetry_cell_setting monoclinic
_symmetry_space_group_name_Hall '-P 2yn'
_symmetry_space_group_name_H-M 'P 1 21/n 1'
_cell_angle_alpha 90.00
_cell_angle_beta 103.176(5)
_cell_angle_gamma 90.00
_cell_formula_units_Z 4
_cell_length_a 9.0211(3)
_cell_length_b 5.3571(4)
_cell_length_c 12.7802(6)
_cell_measurement_temperature 293(2)
_cell_volume 601.37(6)
_diffrn_ambient_temperature 293(2)
_exptl_crystal_density_diffrn 4.086
_cod_original_sg_symbol_H-M 'P 21/n'
_cod_database_code 8100233

loop_
_symmetry_equiv_pos_as_xyz
'x, y, z'
'-x+1/2, y+1/2, -z+1/2'
'-x, -y, -z'
'x-1/2, -y-1/2, z-1/2'

loop_
_atom_site_label
_atom_site_type_symbol
_atom_site_fract_x
_atom_site_fract_y
_atom_site_fract_z
_atom_site_U_iso_or_equiv
_atom_site_adp_type
_atom_site_occupancy
_atom_site_symmetry_multiplicity
_atom_site_Wyckoff_symbol
_atom_site_calc_flag
_atom_site_refinement_flags
_atom_site_disorder_assembly
_atom_site_disorder_group
Yb Yb 0.76943(2) 0.76384(4) 0.023587(18) 0.00821(15) Uani 1 4 e d . . .
P1 P 0.9716(2) 1.2512(2) 0.15355(15) 0.0079(3) Uani 1 4 e d . . .
P2 P 0.5682(2) 0.2824(3) -0.11804(14) 0.0084(3) Uani 1 4 e d . . .
Na Na 0.6384(4) 1.2280(5) 0.1931(3) 0.0194(6) Uani 1 4 e d . . .
O1 O 1.0596(8) 1.2587(8) 0.0690(5) 0.0185(12) Uani 1 4 e d . . .
O2 O 0.8908(5) 1.0059(8) 0.1594(3) 0.0117(8) Uani 1 4 e d . . .
O3 O 0.8605(5) 1.4693(8) 0.1458(3) 0.0121(8) Uani 1 4 e d . . .
O4 O 1.0948(5) 1.2793(8) 0.2647(4) 0.0111(8) Uani 1 4 e d . . .
O5 O 0.6817(5) 0.1251(9) -0.0422(3) 0.0188(9) Uani 1 4 e d . . .
O6 O 0.4051(6) 0.2091(9) -0.1231(4) 0.0154(9) Uani 1 4 e d . . .
O7 O 0.5931(5) 0.5593(8) -0.0968(3) 0.0141(8) Uani 1 4 e d . . .

loop_
_atom_site_aniso_label
_atom_site_aniso_U_11
_atom_site_aniso_U_22
_atom_site_aniso_U_33
_atom_site_aniso_U_23
_atom_site_aniso_U_13
_atom_site_aniso_U_12
Yb 0.0062(2) 0.0140(2) 0.0038(2) 0.00018(7) 0.00003(12) 0.00031(7)
P1 0.0059(7) 0.0135(7) 0.0039(7) -0.0001(4) 0.0001(6) 0.0000(4)
P2 0.0065(7) 0.0143(6) 0.0032(7) 0.0005(5) -0.0011(5) -0.0002(5)
Na 0.0181(15) 0.0211(14) 0.0180(15) -0.0005(9) 0.0020(12) 0.0018(9)
O1 0.017(3) 0.033(3) 0.006(2) 0.0006(15) 0.005(2) 0.0033(15)
O2 0.0145(18) 0.0143(19) 0.0054(17) 0.0006(14) 0.0004(14) -0.0024(15)
O3 0.0133(19) 0.0162(19) 0.0059(18) 0.0015(15) 0.0003(14) 0.0051(15)
O4 0.0045(17) 0.021(2) 0.008(2) 0.0016(14) 0.0007(15) -0.0014(14)
O5 0.022(2) 0.022(2) 0.009(2) 0.0020(16) -0.0040(16) 0.0024(17)
O6 0.010(2) 0.029(2) 0.010(2) -0.0053(18) 0.0067(17) -0.0031(18)
O7 0.0159(19) 0.0140(19) 0.0097(18) 0.0017(15) -0.0026(15) -0.0010(15)

loop_
_geom_bond_atom_site_label_1
_geom_bond_atom_site_label_2
_geom_bond_distance
_geom_bond_site_symmetry_2
_geom_bond_publ_flag
Yb O1 2.150(6) 3_775 ?
Yb O5 2.185(5) 1_565 ?
Yb O7 2.232(4) . ?
Yb O3 2.240(4) 1_545 ?
Yb O2 2.242(4) . ?
Yb O6 2.243(5) 3_665 ?
Yb P1 3.3942(15) . ?
Yb P2 3.4246(16) . ?
Yb P1 3.4994(15) 1_545 ?
Yb Na 3.531(3) 2_645 ?
Yb P2 3.5313(18) 3_665 ?
Yb Na 3.666(3) . ?
P1 O1 1.481(6) . ?
P1 O2 1.513(4) . ?
P1 O3 1.528(5) . ?
P1 O4 1.599(5) . ?
P1 Na 3.162(4) . ?
P1 Yb 3.4994(15) 1_565 ?
P2 O5 1.499(5) . ?
P2 O6 1.510(5) . ?
P2 O7 1.516(4) . ?
P2 O4 1.605(5) 4_575 ?
P2 Na 3.234(3) 3_675 ?
P2 Na 3.325(3) 3_665 ?
P2 Yb 3.5313(18) 3_665 ?
Na O7 2.450(5) 3_675 ?
Na O2 2.463(5) 2_655 ?
Na O3 2.480(5) 2_645 ?
Na O6 2.506(6) 3_665 ?
Na O3 2.570(5) . ?
Na O2 2.689(5) . ?
Na O6 2.973(6) 4_676 ?
Na P2 3.234(3) 3_675 ?
Na P2 3.325(3) 3_665 ?
Na Na 3.465(4) 2_655 ?
Na Na 3.465(4) 2_645 ?
O1 Yb 2.150(6) 3_775 ?
O2 Na 2.463(5) 2_645 ?
O3 Yb 2.240(4) 1_565 ?
O3 Na 2.480(5) 2_655 ?
O4 P2 1.605(5) 4_676 ?
O5 Yb 2.185(5) 1_545 ?
O6 Yb 2.243(5) 3_665 ?
O6 Na 2.506(6) 3_665 ?
O6 Na 2.973(6) 4_575 ?
O7 Na 2.450(5) 3_675 ?
